data_4123208
loop_
_publ_author_name
'Fan, Yao-Yue'
'Zhang, Hua'
'Zhou, Yu'
'Liu, Hong-Bing'
'Tang, Wei'
'Zhou, Bin'
'Zuo, Jian-Ping'
'Yue, Jian-Min'

_publ_section_title
;
 Phainanoids A-F, A New Class of Potent Immunosuppressive Triterpenoids
 with an Unprecedented Carbon Skeleton from Phyllanthus hainanensis.
;
_journal_issue 1
_journal_name_full 'Journal of the American Chemical Society'
_journal_page_first 138
_journal_page_last 141
_journal_paper_doi 10.1021/ja511813g
_journal_volume 137
_journal_year 2015
_chemical_absolute_configuration ad
_chemical_formula_sum 'C38 H42 O9'
_chemical_formula_weight 642.72
_chemical_name_systematic
; 
 ? 
;
_space_group_IT_number 4
_symmetry_cell_setting monoclinic
_symmetry_space_group_name_Hall 'P 2yb'
_symmetry_space_group_name_H-M 'P 1 21 1'
_atom_sites_solution_hydrogens geom
_atom_sites_solution_primary direct
_atom_sites_solution_secondary difmap
_audit_creation_method SHELXL-97
_cell_angle_alpha 90.00
_cell_angle_beta 104.829(2)
_cell_angle_gamma 90.00
_cell_formula_units_Z 2
_cell_length_a 12.8123(4)
_cell_length_b 6.8936(2)
_cell_length_c 19.3696(6)
_cell_measurement_reflns_used 8002
_cell_measurement_temperature 293(2)
_cell_measurement_theta_max 69.06
_cell_measurement_theta_min 3.57
_cell_volume 1653.80(9)
_computing_cell_refinement 'Bruker SAINT'
_computing_data_collection 'Bruker APEX2'
_computing_data_reduction 'Bruker SAINT'
_computing_molecular_graphics 'Bruker SHELXTL'
_computing_publication_material 'Bruker SHELXTL'
_computing_structure_refinement 'SHELXL-97 (Sheldrick, 2008)'
_computing_structure_solution 'SHELXS-97 (Sheldrick, 2008)'
_diffrn_ambient_temperature 293(2)
_diffrn_measured_fraction_theta_full 0.955
_diffrn_measured_fraction_theta_max 0.955
_diffrn_measurement_device_type 'Bruker APEX-II CCD'
_diffrn_measurement_method '\f and \w scans'
_diffrn_radiation_monochromator graphite
_diffrn_radiation_source 'fine-focus sealed tube'
_diffrn_radiation_type CuK\a
_diffrn_radiation_wavelength 1.54178
_diffrn_reflns_av_R_equivalents 0.0797
_diffrn_reflns_av_sigmaI/netI 0.1127
_diffrn_reflns_limit_h_max 15
_diffrn_reflns_limit_h_min -15
_diffrn_reflns_limit_k_max 8
_diffrn_reflns_limit_k_min -8
_diffrn_reflns_limit_l_max 15
_diffrn_reflns_limit_l_min -22
_diffrn_reflns_number 14764
_diffrn_reflns_theta_full 65.00
_diffrn_reflns_theta_max 65.00
_diffrn_reflns_theta_min 2.36
_exptl_absorpt_coefficient_mu 0.747
_exptl_absorpt_correction_T_max 0.9707
_exptl_absorpt_correction_T_min 0.8069
_exptl_absorpt_correction_type multi-scan
_exptl_absorpt_process_details sadabs
_exptl_crystal_colour colourless
_exptl_crystal_density_diffrn 1.291
_exptl_crystal_density_method 'not measured'
_exptl_crystal_description prism
_exptl_crystal_F_000 684
_exptl_crystal_size_max 0.30
_exptl_crystal_size_mid 0.08
_exptl_crystal_size_min 0.04
_refine_diff_density_max 0.319
_refine_diff_density_min -0.246
_refine_diff_density_rms 0.066
_refine_ls_abs_structure_details 'Flack H D (1983), Acta Cryst. A39, 876-881'
_refine_ls_abs_structure_Flack 0.0(3)
_refine_ls_extinction_method none
_refine_ls_goodness_of_fit_ref 1.045
_refine_ls_hydrogen_treatment constr
_refine_ls_matrix_type full
_refine_ls_number_parameters 431
_refine_ls_number_reflns 5265
_refine_ls_number_restraints 1
_refine_ls_restrained_S_all 1.045
_refine_ls_R_factor_all 0.0709
_refine_ls_R_factor_gt 0.0630
_refine_ls_shift/su_max 0.005
_refine_ls_shift/su_mean 0.000
_refine_ls_structure_factor_coef Fsqd
_refine_ls_weighting_details 'calc w=1/[\s^2^(Fo^2^)+(0.1070P)^2^+0.1265P] where P=(Fo^2^+2Fc^2^)/3'
_refine_ls_weighting_scheme calc
_refine_ls_wR_factor_gt 0.1721
_refine_ls_wR_factor_ref 0.1891
_reflns_number_gt 4652
_reflns_number_total 5265
_reflns_threshold_expression >2sigma(I)
_cod_data_source_file ja511813g_si_003.cif
_cod_data_source_block cu_dm12439_0m
_cod_depositor_comments
;
The following automatic conversions were performed:

'_symmetry_cell_setting' value 'Monoclinic' changed to 'monoclinic'
according to
/home/saulius/struct/COD-crude-data--automatic-downloads/rss-feeds/ACS/lib/dictionaries/cif_core.dic
dictionary named 'cif_core.dic' version 2.4.2 from 2011-04-26.

Automatic conversion script
Id: cif_fix_values 2935 2014-11-11 08:27:57Z andrius 

 Adding full bibliography for 4123208--4123209.cif.
;
_cod_original_sg_symbol_H-M P2(1)
_cod_database_code 4123208

loop_
_symmetry_equiv_pos_as_xyz
'x, y, z'
'-x, y+1/2, -z'

loop_
_atom_site_label
_atom_site_type_symbol
_atom_site_fract_x
_atom_site_fract_y
_atom_site_fract_z
_atom_site_U_iso_or_equiv
_atom_site_adp_type
_atom_site_occupancy
_atom_site_symmetry_multiplicity
_atom_site_calc_flag
_atom_site_refinement_flags
O1 O 0.4675(2) 0.7143(4) 0.37130(16) 0.0546(7) Uani 1 1 d .
H1 H 0.4712 0.7699 0.4093 0.082 Uiso 1 1 calc R
O2 O 0.5942(3) 0.6706(6) 0.49875(17) 0.0787(11) Uani 1 1 d .
O3 O 1.17669(19) 0.3379(5) 0.72928(14) 0.0569(7) Uani 1 1 d .
O4 O 1.11118(17) 0.1503(4) 0.80134(12) 0.0452(6) Uani 1 1 d .
O5 O 1.0380(3) -0.1555(5) 0.78830(15) 0.0697(8) Uani 1 1 d .
O6 O 1.0221(3) 0.2279(4) 0.90466(15) 0.0645(8) Uani 1 1 d .
H6 H 1.0250 0.2196 0.9473 0.097 Uiso 1 1 calc R
O7 O 0.9746(2) -0.2111(6) 0.95454(15) 0.0730(10) Uani 1 1 d .
H7 H 0.9121 -0.2268 0.9313 0.110 Uiso 1 1 calc R
O8 O 0.52853(17) 0.3610(4) 0.12338(12) 0.0496(6) Uani 1 1 d .
O9 O 0.2512(2) 0.3197(7) 0.11587(16) 0.0775(11) Uani 1 1 d .
C1 C 0.6141(3) 0.0807(4) 0.32416(18) 0.0408(7) Uani 1 1 d .
H1A H 0.6776 0.0001 0.3289 0.049 Uiso 1 1 calc R
H1B H 0.5697 0.0247 0.3528 0.049 Uiso 1 1 calc R
C2 C 0.5509(3) 0.0913(5) 0.24657(18) 0.0459(8) Uani 1 1 d .
H2 H 0.5630 0.0032 0.2131 0.055 Uiso 1 1 calc R
C3 C 0.4777(2) 0.2306(5) 0.22810(18) 0.0416(7) Uani 1 1 d .
C4 C 0.4535(2) 0.3858(5) 0.27584(17) 0.0397(7) Uani 1 1 d .
C5 C 0.5418(2) 0.4005(4) 0.34785(16) 0.0332(6) Uani 1 1 d .
H5 H 0.5111 0.3338 0.3828 0.040 Uiso 1 1 calc R
C6 C 0.5637(2) 0.6078(5) 0.37619(18) 0.0379(7) Uani 1 1 d .
H6A H 0.6070 0.6749 0.3485 0.045 Uiso 1 1 calc R
C7 C 0.6292(3) 0.5958(5) 0.45443(18) 0.0408(7) Uani 1 1 d .
C8 C 0.7356(2) 0.4857(5) 0.46840(16) 0.0344(7) Uani 1 1 d .
C9 C 0.7111(2) 0.2844(4) 0.42984(16) 0.0312(6) Uani 1 1 d .
H9 H 0.6626 0.2185 0.4539 0.037 Uiso 1 1 calc R
C10 C 0.6481(2) 0.2913(4) 0.34987(15) 0.0300(6) Uani 1 1 d .
C11 C 0.8121(2) 0.1614(5) 0.44571(17) 0.0373(7) Uani 1 1 d .
H11 H 0.8287 0.0874 0.4098 0.045 Uiso 1 1 calc R
C12 C 0.8780(2) 0.1596(5) 0.51222(17) 0.0399(7) Uani 1 1 d .
H12 H 0.9369 0.0758 0.5220 0.048 Uiso 1 1 calc R
C13 C 0.8612(2) 0.2834(5) 0.56980(16) 0.0362(7) Uani 1 1 d .
C14 C 0.7839(2) 0.4543(5) 0.54848(17) 0.0402(7) Uani 1 1 d .
C15 C 0.8323(4) 0.6234(7) 0.5971(2) 0.0621(11) Uani 1 1 d .
H15A H 0.7769 0.6892 0.6144 0.074 Uiso 1 1 calc R
H15B H 0.8657 0.7162 0.5718 0.074 Uiso 1 1 calc R
C16 C 0.9172(3) 0.5319(7) 0.6596(2) 0.0574(10) Uani 1 1 d .
H16A H 0.9771 0.6205 0.6767 0.069 Uiso 1 1 calc R
H16B H 0.8855 0.5022 0.6988 0.069 Uiso 1 1 calc R
C17 C 0.9562(2) 0.3460(5) 0.63092(17) 0.0411(7) Uani 1 1 d .
H17 H 1.0150 0.3828 0.6096 0.049 Uiso 1 1 calc R
C18 C 0.8159(3) 0.6074(5) 0.4399(2) 0.0468(8) Uani 1 1 d .
H18A H 0.7808 0.6559 0.3933 0.070 Uiso 1 1 calc R
H18B H 0.8762 0.5281 0.4370 0.070 Uiso 1 1 calc R
H18C H 0.8408 0.7143 0.4716 0.070 Uiso 1 1 calc R
C19 C 0.7149(2) 0.3739(5) 0.30063(16) 0.0375(6) Uani 1 1 d .
H19A H 0.6883 0.3219 0.2534 0.056 Uiso 1 1 calc R
H19B H 0.7893 0.3384 0.3189 0.056 Uiso 1 1 calc R
H19C H 0.7086 0.5127 0.2989 0.056 Uiso 1 1 calc R
C20 C 0.9995(2) 0.1882(5) 0.68516(16) 0.0393(7) Uani 1 1 d .
H20 H 1.0134 0.0746 0.6584 0.047 Uiso 1 1 calc R
C21 C 1.1061(2) 0.2391(5) 0.73889(17) 0.0395(7) Uani 1 1 d .
C22 C 0.9323(3) 0.1192(7) 0.73451(19) 0.0539(10) Uani 1 1 d .
H22A H 0.8924 0.2258 0.7481 0.065 Uiso 1 1 calc R
H22B H 0.8819 0.0191 0.7119 0.065 Uiso 1 1 calc R
C23 C 1.0149(3) 0.0396(6) 0.79872(17) 0.0447(8) Uani 1 1 d .
C24 C 0.9876(3) 0.0513(6) 0.87131(17) 0.0455(8) Uani 1 1 d .
H24 H 0.9090 0.0442 0.8629 0.055 Uiso 1 1 calc R
C25 C 1.0364(3) -0.1363(6) 0.90962(19) 0.0512(9) Uani 1 1 d .
C26 C 1.0276(6) -0.2669(8) 0.8458(3) 0.0828(15) Uani 1 1 d .
H26A H 1.0839 -0.3646 0.8567 0.099 Uiso 1 1 calc R
H26B H 0.9582 -0.3323 0.8341 0.099 Uiso 1 1 calc R
C27 C 1.1488(3) -0.1114(8) 0.9549(3) 0.0814(16) Uani 1 1 d .
H27A H 1.1482 -0.0281 0.9945 0.122 Uiso 1 1 calc R
H27B H 1.1929 -0.0546 0.9269 0.122 Uiso 1 1 calc R
H27C H 1.1778 -0.2356 0.9724 0.122 Uiso 1 1 calc R
C28 C 0.3422(3) 0.3600(8) 0.2903(2) 0.0623(11) Uani 1 1 d .
H28A H 0.2888 0.3441 0.2458 0.093 Uiso 1 1 calc R
H28B H 0.3253 0.4725 0.3146 0.093 Uiso 1 1 calc R
H28C H 0.3429 0.2473 0.3195 0.093 Uiso 1 1 calc R
C29 C 0.4527(3) 0.5304(6) 0.21446(19) 0.0476(8) Uani 1 1 d .
H29A H 0.5186 0.6057 0.2216 0.057 Uiso 1 1 calc R
H29B H 0.3897 0.6139 0.2029 0.057 Uiso 1 1 calc R
C30 C 0.7519(3) 0.2822(7) 0.58640(18) 0.0491(8) Uani 1 1 d .
H30A H 0.6971 0.1957 0.5589 0.059 Uiso 1 1 calc R
H30B H 0.7501 0.2990 0.6358 0.059 Uiso 1 1 calc R
C1' C 0.4462(2) 0.3568(6) 0.16160(18) 0.0474(8) Uani 1 1 d .
C2' C 0.3394(2) 0.3335(6) 0.10400(19) 0.0482(8) Uani 1 1 d .
C3' C 0.3685(3) 0.3383(5) 0.03651(18) 0.0425(7) Uani 1 1 d .
C4' C 0.3071(3) 0.3309(6) -0.0349(2) 0.0556(10) Uani 1 1 d .
H4' H 0.2321 0.3241 -0.0462 0.067 Uiso 1 1 calc R
C5' C 0.3618(3) 0.3341(7) -0.0880(2) 0.0603(10) Uani 1 1 d .
H5' H 0.3231 0.3288 -0.1356 0.072 Uiso 1 1 calc R
C6' C 0.4737(3) 0.3451(6) -0.07088(19) 0.0531(9) Uani 1 1 d .
H6' H 0.5084 0.3465 -0.1076 0.064 Uiso 1 1 calc R
C7' C 0.5353(3) 0.3540(5) -0.00067(18) 0.0457(7) Uani 1 1 d .
H7' H 0.6102 0.3604 0.0105 0.055 Uiso 1 1 calc R
C8' C 0.4799(3) 0.3528(5) 0.05173(17) 0.0401(7) Uani 1 1 d .

loop_
_atom_site_aniso_label
_atom_site_aniso_U_11
_atom_site_aniso_U_22
_atom_site_aniso_U_33
_atom_site_aniso_U_23
_atom_site_aniso_U_13
_atom_site_aniso_U_12
O1 0.0442(12) 0.0555(15) 0.0639(17) -0.0015(12) 0.0136(11) 0.0192(11)
O2 0.0721(18) 0.111(3) 0.0516(18) -0.0256(17) 0.0136(13) 0.0417(19)
O3 0.0424(12) 0.0794(19) 0.0473(15) 0.0025(13) 0.0086(9) -0.0169(13)
O4 0.0376(11) 0.0715(15) 0.0245(12) 0.0008(10) 0.0039(8) -0.0077(10)
O5 0.117(3) 0.0544(16) 0.0380(16) -0.0082(12) 0.0200(14) -0.0058(17)
O6 0.096(2) 0.0652(18) 0.0378(16) -0.0052(12) 0.0276(13) -0.0025(16)
O7 0.0623(16) 0.107(3) 0.0427(16) 0.0321(16) 0.0012(11) -0.0204(17)
O8 0.0370(10) 0.0794(17) 0.0300(12) 0.0016(12) 0.0045(8) -0.0020(12)
O9 0.0362(13) 0.135(3) 0.0567(18) -0.0037(19) 0.0032(10) 0.0001(16)
C1 0.0487(16) 0.0329(15) 0.0366(18) -0.0013(13) 0.0033(13) 0.0004(13)
C2 0.0522(18) 0.0413(17) 0.0372(19) -0.0093(14) -0.0012(13) -0.0047(14)
C3 0.0356(15) 0.0495(18) 0.0363(17) -0.0016(14) 0.0031(12) -0.0052(13)
C4 0.0332(14) 0.0541(19) 0.0300(17) 0.0015(13) 0.0048(11) 0.0047(13)
C5 0.0325(13) 0.0393(16) 0.0280(16) 0.0014(11) 0.0078(11) -0.0005(11)
C6 0.0350(14) 0.0385(16) 0.0425(18) 0.0010(13) 0.0143(12) 0.0091(12)
C7 0.0425(16) 0.0403(16) 0.0412(19) -0.0083(14) 0.0137(13) 0.0050(13)
C8 0.0355(14) 0.0409(16) 0.0271(16) -0.0035(12) 0.0086(11) 0.0074(12)
C9 0.0315(13) 0.0303(13) 0.0314(16) 0.0031(11) 0.0070(10) 0.0026(11)
C10 0.0341(13) 0.0286(13) 0.0275(15) -0.0001(10) 0.0081(10) 0.0000(11)
C11 0.0386(15) 0.0382(16) 0.0326(16) -0.0048(12) 0.0044(12) 0.0084(12)
C12 0.0362(14) 0.0427(16) 0.0359(17) 0.0004(13) 0.0004(12) 0.0048(12)
C13 0.0336(14) 0.0458(17) 0.0286(16) 0.0022(12) 0.0068(11) -0.0019(12)
C14 0.0399(15) 0.0521(18) 0.0283(18) -0.0064(14) 0.0082(12) 0.0054(14)
C15 0.076(2) 0.063(2) 0.041(2) -0.0226(18) 0.0042(17) 0.013(2)
C16 0.067(2) 0.067(2) 0.034(2) -0.0140(17) 0.0054(15) -0.0044(19)
C17 0.0409(15) 0.0539(19) 0.0264(16) -0.0048(14) 0.0047(11) -0.0103(14)
C18 0.0476(18) 0.0466(19) 0.044(2) -0.0047(14) 0.0078(14) -0.0086(14)
C19 0.0373(14) 0.0495(17) 0.0274(15) -0.0047(13) 0.0112(10) -0.0007(13)
C20 0.0408(15) 0.054(2) 0.0210(15) -0.0041(13) 0.0049(11) -0.0115(14)
C21 0.0385(15) 0.0559(19) 0.0236(16) -0.0046(13) 0.0071(11) -0.0031(14)
C22 0.0397(16) 0.087(3) 0.0313(19) 0.0095(17) 0.0016(13) -0.0189(17)
C23 0.0528(18) 0.055(2) 0.0245(17) 0.0023(13) 0.0069(13) -0.0109(15)
C24 0.0497(17) 0.063(2) 0.0243(17) 0.0010(14) 0.0095(12) -0.0068(16)
C25 0.0557(19) 0.059(2) 0.0365(19) 0.0099(16) 0.0071(14) -0.0089(18)
C26 0.140(5) 0.059(3) 0.055(3) 0.007(2) 0.034(3) -0.005(3)
C27 0.048(2) 0.083(3) 0.101(4) 0.025(3) -0.002(2) 0.000(2)
C28 0.0348(16) 0.101(3) 0.052(2) -0.006(2) 0.0115(13) -0.0069(19)
C29 0.0454(17) 0.053(2) 0.0391(19) 0.0075(15) 0.0020(13) 0.0083(15)
C30 0.0415(16) 0.081(2) 0.0277(17) 0.0036(16) 0.0142(11) -0.0041(16)
C1' 0.0344(15) 0.064(2) 0.0394(19) 0.0023(17) 0.0013(12) 0.0000(16)
C2' 0.0356(15) 0.065(2) 0.040(2) 0.0005(17) 0.0012(13) 0.0031(16)
C3' 0.0435(15) 0.0464(18) 0.0323(18) 0.0046(14) -0.0001(12) -0.0007(14)
C4' 0.0535(19) 0.064(2) 0.039(2) 0.0048(17) -0.0086(15) -0.0051(18)
C5' 0.070(2) 0.067(3) 0.034(2) 0.0023(17) -0.0040(15) -0.010(2)
C6' 0.072(2) 0.051(2) 0.035(2) 0.0047(15) 0.0113(15) -0.0045(18)
C7' 0.0516(17) 0.0492(18) 0.0358(18) 0.0021(15) 0.0102(13) -0.0049(16)
C8' 0.0463(16) 0.0401(15) 0.0293(16) 0.0003(13) 0.0016(11) 0.0014(14)

loop_
_atom_type_symbol
_atom_type_description
_atom_type_scat_dispersion_real
_atom_type_scat_dispersion_imag
_atom_type_scat_source
C C 0.0181 0.0091 'International Tables Vol C Tables 4.2.6.8 and 6.1.1.4'
H H 0.0000 0.0000 'International Tables Vol C Tables 4.2.6.8 and 6.1.1.4'
O O 0.0492 0.0322 'International Tables Vol C Tables 4.2.6.8 and 6.1.1.4'

loop_
_geom_angle_atom_site_label_1
_geom_angle_atom_site_label_2
_geom_angle_atom_site_label_3
_geom_angle
C6 O1 H1 109.5
C21 O4 C23 111.5(2)
C26 O5 C23 110.4(3)
C24 O6 H6 109.5
C25 O7 H7 109.5
C8' O8 C1' 108.5(2)
C2 C1 C10 107.8(2)
C2 C1 H1A 110.1
C10 C1 H1A 110.1
C2 C1 H1B 110.1
C10 C1 H1B 110.1
H1A C1 H1B 108.5
C3 C2 C1 117.6(3)
C3 C2 H2 121.2
C1 C2 H2 121.2
C2 C3 C4 126.5(3)
C2 C3 C1' 131.2(3)
C4 C3 C1' 93.6(3)
C3 C4 C28 112.3(3)
C3 C4 C29 87.0(3)
C28 C4 C29 113.0(3)
C3 C4 C5 112.4(2)
C28 C4 C5 109.9(3)
C29 C4 C5 120.4(3)
C6 C5 C10 111.5(2)
C6 C5 C4 114.0(2)
C10 C5 C4 115.1(2)
C6 C5 H5 105.1
C10 C5 H5 105.1
C4 C5 H5 105.1
O1 C6 C5 112.5(3)
O1 C6 C7 109.9(3)
C5 C6 C7 107.9(2)
O1 C6 H6A 108.8
C5 C6 H6A 108.8
C7 C6 H6A 108.8
O2 C7 C8 125.2(3)
O2 C7 C6 118.7(3)
C8 C7 C6 116.1(3)
C7 C8 C14 111.2(3)
C7 C8 C18 108.4(3)
C14 C8 C18 107.9(3)
C7 C8 C9 107.1(2)
C14 C8 C9 109.7(3)
C18 C8 C9 112.5(3)
C11 C9 C10 114.8(2)
C11 C9 C8 110.0(2)
C10 C9 C8 115.9(2)
C11 C9 H9 104.9
C10 C9 H9 104.9
C8 C9 H9 104.9
C19 C10 C5 115.4(2)
C19 C10 C9 113.5(2)
C5 C10 C9 105.6(2)
C19 C10 C1 107.4(3)
C5 C10 C1 105.8(2)
C9 C10 C1 108.7(2)
C12 C11 C9 119.6(3)
C12 C11 H11 120.2
C9 C11 H11 120.2
C11 C12 C13 123.0(3)
C11 C12 H12 118.5
C13 C12 H12 118.5
C12 C13 C30 118.9(3)
C12 C13 C17 120.8(3)
C30 C13 C17 115.7(3)
C12 C13 C14 117.1(3)
C30 C13 C14 59.4(2)
C17 C13 C14 109.0(3)
C30 C14 C15 114.7(3)
C30 C14 C13 59.9(2)
C15 C14 C13 106.8(3)
C30 C14 C8 121.0(3)
C15 C14 C8 120.8(3)
C13 C14 C8 116.7(3)
C14 C15 C16 105.4(3)
C14 C15 H15A 110.7
C16 C15 H15A 110.7
C14 C15 H15B 110.7
C16 C15 H15B 110.7
H15A C15 H15B 108.8
C17 C16 C15 106.7(3)
C17 C16 H16A 110.4
C15 C16 H16A 110.4
C17 C16 H16B 110.4
C15 C16 H16B 110.4
H16A C16 H16B 108.6
C20 C17 C13 114.4(3)
C20 C17 C16 116.4(3)
C13 C17 C16 104.4(3)
C20 C17 H17 107.0
C13 C17 H17 107.0
C16 C17 H17 107.0
C8 C18 H18A 109.5
C8 C18 H18B 109.5
H18A C18 H18B 109.5
C8 C18 H18C 109.5
H18A C18 H18C 109.5
H18B C18 H18C 109.5
C10 C19 H19A 109.5
C10 C19 H19B 109.5
H19A C19 H19B 109.5
C10 C19 H19C 109.5
H19A C19 H19C 109.5
H19B C19 H19C 109.5
C17 C20 C22 119.7(3)
C17 C20 C21 114.3(3)
C22 C20 C21 101.2(2)
C17 C20 H20 106.9
C22 C20 H20 106.9
C21 C20 H20 106.9
O3 C21 O4 122.7(3)
O3 C21 C20 127.5(3)
O4 C21 C20 109.7(3)
C23 C22 C20 103.9(3)
C23 C22 H22A 111.0
C20 C22 H22A 111.0
C23 C22 H22B 111.0
C20 C22 H22B 111.0
H22A C22 H22B 109.0
O5 C23 O4 107.7(3)
O5 C23 C22 111.0(3)
O4 C23 C22 104.4(3)
O5 C23 C24 106.7(3)
O4 C23 C24 109.5(3)
C22 C23 C24 117.2(3)
O6 C24 C23 110.5(3)
O6 C24 C25 117.9(3)
C23 C24 C25 103.7(3)
O6 C24 H24 108.1
C23 C24 H24 108.1
C25 C24 H24 108.1
O7 C25 C27 106.8(3)
O7 C25 C26 110.5(4)
C27 C25 C26 114.1(5)
O7 C25 C24 112.4(3)
C27 C25 C24 113.5(4)
C26 C25 C24 99.8(3)
O5 C26 C25 108.9(4)
O5 C26 H26A 109.9
C25 C26 H26A 109.9
O5 C26 H26B 109.9
C25 C26 H26B 109.9
H26A C26 H26B 108.3
C25 C27 H27A 109.5
C25 C27 H27B 109.5
H27A C27 H27B 109.5
C25 C27 H27C 109.5
H27A C27 H27C 109.5
H27B C27 H27C 109.5
C4 C28 H28A 109.5
C4 C28 H28B 109.5
H28A C28 H28B 109.5
C4 C28 H28C 109.5
H28A C28 H28C 109.5
H28B C28 H28C 109.5
C4 C29 C1' 89.9(3)
C4 C29 H29A 113.7
C1' C29 H29A 113.7
C4 C29 H29B 113.7
C1' C29 H29B 113.7
H29A C29 H29B 110.9
C14 C30 C13 60.7(2)
C14 C30 H30A 117.7
C13 C30 H30A 117.7
C14 C30 H30B 117.7
C13 C30 H30B 117.7
H30A C30 H30B 114.8
O8 C1' C3 112.2(3)
O8 C1' C2' 105.3(3)
C3 C1' C2' 123.2(3)
O8 C1' C29 113.5(3)
C3 C1' C29 85.7(3)
C2' C1' C29 116.3(3)
O9 C2' C3' 129.8(3)
O9 C2' C1' 124.8(3)
C3' C2' C1' 105.4(3)
C8' C3' C4' 119.9(3)
C8' C3' C2' 107.4(3)
C4' C3' C2' 132.7(3)
C5' C4' C3' 117.9(3)
C5' C4' H4' 121.1
C3' C4' H4' 121.1
C4' C5' C6' 120.8(3)
C4' C5' H5' 119.6
C6' C5' H5' 119.6
C7' C6' C5' 122.0(4)
C7' C6' H6' 119.0
C5' C6' H6' 119.0
C8' C7' C6' 116.8(3)
C8' C7' H7' 121.6
C6' C7' H7' 121.6
O8 C8' C7' 124.0(3)
O8 C8' C3' 113.3(3)
C7' C8' C3' 122.7(3)

loop_
_geom_bond_atom_site_label_1
_geom_bond_atom_site_label_2
_geom_bond_distance
O1 C6 1.417(4)
O1 H1 0.8200
O2 C7 1.184(5)
O3 C21 1.185(4)
O4 C21 1.342(4)
O4 C23 1.440(4)
O5 C26 1.387(6)
O5 C23 1.402(5)
O6 C24 1.396(5)
O6 H6 0.8200
O7 C25 1.415(5)
O7 H7 0.8200
O8 C8' 1.369(4)
O8 C1' 1.435(4)
O9 C2' 1.213(5)
C1 C2 1.516(4)
C1 C10 1.560(4)
C1 H1A 0.9700
C1 H1B 0.9700
C2 C3 1.326(5)
C2 H2 0.9300
C3 C4 1.498(5)
C3 C1' 1.521(5)
C4 C28 1.531(4)
C4 C29 1.550(5)
C4 C5 1.558(4)
C5 C6 1.531(4)
C5 C10 1.547(4)
C5 H5 0.9800
C6 C7 1.535(5)
C6 H6A 0.9800
C7 C8 1.523(4)
C8 C14 1.531(4)
C8 C18 1.534(5)
C8 C9 1.569(4)
C9 C11 1.512(4)
C9 C10 1.554(4)
C9 H9 0.9800
C10 C19 1.544(4)
C11 C12 1.347(4)
C11 H11 0.9300
C12 C13 1.463(5)
C12 H12 0.9300
C13 C30 1.516(4)
C13 C17 1.527(4)
C13 C14 1.527(5)
C14 C30 1.507(5)
C14 C15 1.527(5)
C15 C16 1.541(6)
C15 H15A 0.9700
C15 H15B 0.9700
C16 C17 1.531(6)
C16 H16A 0.9700
C16 H16B 0.9700
C17 C20 1.515(5)
C17 H17 0.9800
C18 H18A 0.9600
C18 H18B 0.9600
C18 H18C 0.9600
C19 H19A 0.9600
C19 H19B 0.9600
C19 H19C 0.9600
C20 C22 1.517(5)
C20 C21 1.530(4)
C20 H20 0.9800
C22 C23 1.515(4)
C22 H22A 0.9700
C22 H22B 0.9700
C23 C24 1.535(5)
C24 C25 1.541(5)
C24 H24 0.9800
C25 C27 1.492(5)
C25 C26 1.510(7)
C26 H26A 0.9700
C26 H26B 0.9700
C27 H27A 0.9600
C27 H27B 0.9600
C27 H27C 0.9600
C28 H28A 0.9600
C28 H28B 0.9600
C28 H28C 0.9600
C29 C1' 1.563(6)
C29 H29A 0.9700
C29 H29B 0.9700
C30 H30A 0.9700
C30 H30B 0.9700
C1' C2' 1.538(4)
C2' C3' 1.449(5)
C3' C8' 1.385(5)
C3' C4' 1.407(4)
C4' C5' 1.384(6)
C4' H4' 0.9300
C5' C6' 1.388(6)
C5' H5' 0.9300
C6' C7' 1.388(5)
C6' H6' 0.9300
C7' C8' 1.379(5)
C7' H7' 0.9300

loop_
_geom_torsion_atom_site_label_1
_geom_torsion_atom_site_label_2
_geom_torsion_atom_site_label_3
_geom_torsion_atom_site_label_4
_geom_torsion
C10 C1 C2 C3 -43.7(4)
C1 C2 C3 C4 2.7(5)
C1 C2 C3 C1' 141.3(4)
C2 C3 C4 C28 -111.2(4)
C1' C3 C4 C28 98.7(3)
C2 C3 C4 C29 135.1(4)
C1' C3 C4 C29 -15.0(2)
C2 C3 C4 C5 13.4(5)
C1' C3 C4 C5 -136.7(3)
C3 C4 C5 C6 144.3(3)
C28 C4 C5 C6 -89.9(4)
C29 C4 C5 C6 44.1(4)
C3 C4 C5 C10 13.7(4)
C28 C4 C5 C10 139.6(3)
C29 C4 C5 C10 -86.4(4)
C10 C5 C6 O1 176.8(3)
C4 C5 C6 O1 44.5(4)
C10 C5 C6 C7 -61.8(3)
C4 C5 C6 C7 165.9(3)
O1 C6 C7 O2 0.4(5)
C5 C6 C7 O2 -122.7(4)
O1 C6 C7 C8 -179.8(3)
C5 C6 C7 C8 57.2(4)
O2 C7 C8 C14 9.4(5)
C6 C7 C8 C14 -170.4(3)
O2 C7 C8 C18 -109.1(4)
C6 C7 C8 C18 71.1(3)
O2 C7 C8 C9 129.2(4)
C6 C7 C8 C9 -50.6(4)
C7 C8 C9 C11 -176.1(3)
C14 C8 C9 C11 -55.3(3)
C18 C8 C9 C11 64.8(3)
C7 C8 C9 C10 51.5(3)
C14 C8 C9 C10 172.3(2)
C18 C8 C9 C10 -67.5(3)
C6 C5 C10 C19 -64.7(3)
C4 C5 C10 C19 67.0(3)
C6 C5 C10 C9 61.4(3)
C4 C5 C10 C9 -166.8(2)
C6 C5 C10 C1 176.7(3)
C4 C5 C10 C1 -51.6(3)
C11 C9 C10 C19 -60.0(3)
C8 C9 C10 C19 70.1(3)
C11 C9 C10 C5 172.6(3)
C8 C9 C10 C5 -57.3(3)
C11 C9 C10 C1 59.4(3)
C8 C9 C10 C1 -170.5(3)
C2 C1 C10 C19 -57.9(3)
C2 C1 C10 C5 65.8(3)
C2 C1 C10 C9 178.9(3)
C10 C9 C11 C12 174.0(3)
C8 C9 C11 C12 41.0(4)
C9 C11 C12 C13 -4.8(5)
C11 C12 C13 C30 52.5(5)
C11 C12 C13 C17 -152.6(3)
C11 C12 C13 C14 -15.7(5)
C12 C13 C14 C30 109.1(3)
C17 C13 C14 C30 -109.2(3)
C12 C13 C14 C15 -141.6(3)
C30 C13 C14 C15 109.3(4)
C17 C13 C14 C15 0.0(4)
C12 C13 C14 C8 -3.0(4)
C30 C13 C14 C8 -112.1(3)
C17 C13 C14 C8 138.7(3)
C7 C8 C14 C30 86.4(4)
C18 C8 C14 C30 -154.9(3)
C9 C8 C14 C30 -31.9(4)
C7 C8 C14 C15 -71.7(4)
C18 C8 C14 C15 47.1(4)
C9 C8 C14 C15 170.0(3)
C7 C8 C14 C13 155.8(3)
C18 C8 C14 C13 -85.5(3)
C9 C8 C14 C13 37.5(4)
C30 C14 C15 C16 47.6(5)
C13 C14 C15 C16 -16.5(4)
C8 C14 C15 C16 -153.1(3)
C14 C15 C16 C17 27.2(5)
C12 C13 C17 C20 -75.1(4)
C30 C13 C17 C20 80.5(4)
C14 C13 C17 C20 144.9(3)
C12 C13 C17 C16 156.5(3)
C30 C13 C17 C16 -47.9(4)
C14 C13 C17 C16 16.5(4)
C15 C16 C17 C20 -153.9(3)
C15 C16 C17 C13 -26.8(4)
C13 C17 C20 C22 -69.8(4)
C16 C17 C20 C22 52.2(4)
C13 C17 C20 C21 169.9(3)
C16 C17 C20 C21 -68.1(4)
C23 O4 C21 O3 180.0(4)
C23 O4 C21 C20 -1.2(4)
C17 C20 C21 O3 -31.9(5)
C22 C20 C21 O3 -162.0(4)
C17 C20 C21 O4 149.3(3)
C22 C20 C21 O4 19.2(4)
C17 C20 C22 C23 -155.2(3)
C21 C20 C22 C23 -28.5(4)
C26 O5 C23 O4 117.8(4)
C26 O5 C23 C22 -128.5(4)
C26 O5 C23 C24 0.3(5)
C21 O4 C23 O5 100.4(3)
C21 O4 C23 C22 -17.6(4)
C21 O4 C23 C24 -143.9(3)
C20 C22 C23 O5 -86.8(4)
C20 C22 C23 O4 28.9(4)
C20 C22 C23 C24 150.2(3)
O5 C23 C24 O6 146.6(3)
O4 C23 C24 O6 30.3(4)
C22 C23 C24 O6 -88.3(4)
O5 C23 C24 C25 19.3(4)
O4 C23 C24 C25 -96.9(3)
C22 C23 C24 C25 144.4(3)
O6 C24 C25 O7 91.1(4)
C23 C24 C25 O7 -146.4(3)
O6 C24 C25 C27 -30.1(5)
C23 C24 C25 C27 92.4(4)
O6 C24 C25 C26 -151.9(4)
C23 C24 C25 C26 -29.3(4)
C23 O5 C26 C25 -20.9(6)
O7 C25 C26 O5 149.8(4)
C27 C25 C26 O5 -89.9(5)
C24 C25 C26 O5 31.4(5)
C3 C4 C29 C1' 14.5(2)
C28 C4 C29 C1' -98.4(3)
C5 C4 C29 C1' 128.8(3)
C15 C14 C30 C13 -95.8(3)
C8 C14 C30 C13 104.9(3)
C12 C13 C30 C14 -106.2(3)
C17 C13 C30 C14 97.7(3)
C8' O8 C1' C3 139.5(3)
C8' O8 C1' C2' 3.0(4)
C8' O8 C1' C29 -125.3(3)
C2 C3 C1' O8 -19.3(5)
C4 C3 C1' O8 128.5(3)
C2 C3 C1' C2' 108.2(4)
C4 C3 C1' C2' -104.0(4)
C2 C3 C1' C29 -133.0(4)
C4 C3 C1' C29 14.8(2)
C4 C29 C1' O8 -126.7(3)
C4 C29 C1' C3 -14.3(2)
C4 C29 C1' C2' 110.9(3)
O8 C1' C2' O9 178.3(4)
C3 C1' C2' O9 47.9(6)
C29 C1' C2' O9 -55.1(6)
O8 C1' C2' C3' -3.5(4)
C3 C1' C2' C3' -133.8(4)
C29 C1' C2' C3' 123.2(4)
O9 C2' C3' C8' -179.2(5)
C1' C2' C3' C8' 2.7(4)
O9 C2' C3' C4' 0.7(8)
C1' C2' C3' C4' -177.5(4)
C8' C3' C4' C5' 1.4(6)
C2' C3' C4' C5' -178.4(4)
C3' C4' C5' C6' -0.2(6)
C4' C5' C6' C7' -0.3(7)
C5' C6' C7' C8' -0.4(6)
C1' O8 C8' C7' -180.0(4)
C1' O8 C8' C3' -1.5(4)
C6' C7' C8' O8 -179.9(3)
C6' C7' C8' C3' 1.7(5)
C4' C3' C8' O8 179.2(3)
C2' C3' C8' O8 -0.9(4)
C4' C3' C8' C7' -2.2(5)
C2' C3' C8' C7' 177.7(3)
